data_3000125
loop_
_publ_author_name
'Matyskin, Artem V.'
'Ylmen, Rikard'
'Lagerkvist, Petra'
'Rameb\"ack, Henrik'
'Ekberg, Christian'

_publ_section_title
;
 Crystal structure of radium sulfate: An X-ray powder diffraction and
 density functional theory study
;
_journal_name_full 'Journal of Solid State Chemistry'
_journal_page_first 15
_journal_page_last 20
_journal_paper_doi 10.1016/j.jssc.2017.05.024
_journal_volume 253
_journal_year 2017
_chemical_formula_moiety 'Ba O16 Ra3 S4'
_chemical_formula_sum 'Ba O16 Ra3 S4'
_chemical_formula_weight 1199.58
_chemical_name_common 'radium-barium sulfate'
_space_group_IT_number 62
_symmetry_cell_setting orthorhombic
_symmetry_space_group_name_Hall '-P 2ac 2n'
_symmetry_space_group_name_H-M 'P n m a'
_cell_angle_alpha 90.00000
_cell_angle_beta 90.00000
_cell_angle_gamma 90.00000
_cell_formula_units_Z 1
_cell_length_a 9.06956(14)
_cell_length_b 5.51771(15)
_cell_length_c 7.27476(12)
_cell_measurement_temperature 303
_cell_volume 364.052(13)
_computing_cell_refinement FULLPROF
_computing_data_collection 'DIFFRAC.SUITE EVA'
_computing_data_reduction 'WinPLOTR Conventional smoothing'
_computing_molecular_graphics Vesta
_computing_publication_material pubCIF
_computing_structure_refinement FULLPROF
_computing_structure_solution Treor
_diffrn_ambient_temperature 303
_diffrn_detector_type LynxEye
_diffrn_measurement_device_type 'Bruker D2 Phaser'
_diffrn_measurement_method \q/2\q
_diffrn_radiation_monochromator 'Ni filter'
_diffrn_radiation_type 'Cu K\a'
_diffrn_radiation_wavelength 1.5418
_diffrn_source 'sealed X-ray tube'
_diffrn_source_target Cu
_exptl_crystal_colour yellow
_exptl_crystal_density_diffrn 5.472
_exptl_crystal_density_method 'not measured'
_pd_char_colour yellowish
_pd_instr_location 'Nuclear Chemistry, Chalmers University of Technology'
_pd_meas_2theta_range_inc 0.004031
_pd_meas_2theta_range_max 70.89040
_pd_meas_2theta_range_min 10.02229
_pd_meas_number_of_points 15101
_pd_meas_scan_method cont
_pd_proc_2theta_range_inc 0.004031
_pd_proc_2theta_range_max 70.8904
_pd_proc_2theta_range_min 10.0223
_pd_proc_ls_background_function '12-coefficients polynomal function'
_pd_proc_ls_pref_orient_corr 'March-Dollase Multiaxial Function'
_pd_proc_ls_profile_function Pseudo-Voigt
_pd_proc_ls_prof_R_factor 6.2422
_pd_proc_ls_prof_wR_expected 7.2891
_pd_proc_ls_prof_wR_factor 8.5045
_pd_proc_number_of_points 15101
_pd_proc_wavelength 1.540560
_pd_spec_mounting
;
Approximately 1 mg of fine RaSO~4~ powder was placed on a low background
silicon air-tight sample holder, without cavities, inside the glove box.
Three drops of ethanol were added to evenly distribute the powder on the sample
holder.
;
_pd_spec_mount_mode reflection
_pd_spec_shape irregular
_refine_ls_goodness_of_fit_all 1.507
_refine_ls_number_parameters 9
_refine_ls_number_reflns 516
_refine_ls_number_restraints 5
_refine_ls_R_I_factor 7.2267
_refine_ls_shift/su_max 0.002
_cod_data_source_file RaSO4.cif
_cod_data_source_block radiumbariumsulfate
_cod_depositor_comments 'Releasing structure 3000125 into public domain as published material.'
_cod_original_cell_volume 364.05(1)
_cod_database_code 3000125
_pd_proc_ls_prof_cr_factor 17.0805
_pd_proc_ls_prof_cwr_factor 18.4000
_pd_proc_ls_prof_cwr_expected 15.7704
_pd_proc_ls_prof_chi2 1.3613
_pd_proc_ls_prof_echi2 1.3613

loop_
_symmetry_equiv_pos_as_xyz
x,y,z
x+1/2,-y+1/2,-z+1/2
-x,y+1/2,-z
-x+1/2,-y,z+1/2
-x,-y,-z
-x+1/2,y+1/2,z+1/2
x,-y+1/2,z
x+1/2,y,-z+1/2

loop_
_atom_site_label
_atom_site_fract_x
_atom_site_fract_y
_atom_site_fract_z
_atom_site_U_iso_or_equiv
_atom_site_occupancy
_atom_site_adp_type
_atom_site_type_symbol
S1 0.4531(3) 0.75000 0.2189(3) 0.00000 1.00000 Uiso S
Ra1 0.18448 0.25000 0.15557 0.00000 0.75000 Uiso Ra
O1 0.5892(6) 0.75000 0.1118(11) 0.00000 1.00000 Uiso O
O2 0.3589(8) 0.75000 0.0528(8) 0.00000 1.00000 Uiso O
O3 0.4283(11) 0.9775(13) 0.3248(15) 0.00000 1.00000 Uiso O
Ba1 0.18448 0.25000 0.15557 0.00000 0.25000 Uiso Ba

loop_
_atom_type_symbol
_atom_type_scat_Cromer_Mann_a1
_atom_type_scat_Cromer_Mann_b1
_atom_type_scat_Cromer_Mann_a2
_atom_type_scat_Cromer_Mann_b2
_atom_type_scat_Cromer_Mann_a3
_atom_type_scat_Cromer_Mann_b3
_atom_type_scat_Cromer_Mann_a4
_atom_type_scat_Cromer_Mann_b4
_atom_type_scat_Cromer_Mann_c
_atom_type_scat_dispersion_real
_atom_type_scat_dispersion_imag
_atom_type_scat_source
S 6.90530 1.46790 5.20340 22.21510 1.43790 0.25360 1.58630 56.17200 0.86690 0.31900 0.55700 International_Tables_for_Crystallography_Vol.C(1991)_Tables_6.1.1.4_and_6.1.1.5
Ra 35.76300 0.61634 22.90640 3.87135 12.47390 19.98870 3.21097 142.32500 13.62110 -4.89800 11.29600 International_Tables_for_Crystallography_Vol.C(1991)_Tables_6.1.1.4_and_6.1.1.5
O 3.04850 13.27710 2.28680 5.70110 1.54630 0.32390 0.86700 32.90890 0.25080 0.04700 0.03200 International_Tables_for_Crystallography_Vol.C(1991)_Tables_6.1.1.4_and_6.1.1.5
Ba 20.33610 3.21600 19.29700 0.27560 10.88800 20.20730 2.69590 167.20200 2.77310 -1.33400 8.46000 International_Tables_for_Crystallography_Vol.C(1991)_Tables_6.1.1.4_and_6.1.1.5

loop_
_geom_angle_atom_site_label_1
_geom_angle_atom_site_label_2
_geom_angle_atom_site_label_3
_geom_angle
_geom_angle_site_symmetry_1
_geom_angle_site_symmetry_3
Ra1 S1 Ra1 96.12(4) 1_555 1_565
Ra1 S1 Ra1 81.01(4) 1_555 2_555
Ra1 S1 Ra1 171.37(4) 1_555 2_565
Ra1 S1 Ra1 82.87(5) 1_555 4_565
Ra1 S1 O1 119.3(3) 1_555 1_555
Ra1 S1 O1 55.13(12) 1_555 2_465
Ra1 S1 O1 114.07(12) 1_555 3_655
Ra1 S1 O2 61.3(3) 1_555 1_555
Ra1 S1 O2 71.94(15) 1_555 3_645
Ra1 S1 O2 140.39(15) 1_555 3_655
Ra1 S1 O3 126.3(5) 1_555 1_555
Ra1 S1 O3 90.0(3) 1_555 3_646
Ra1 S1 O3 126.1(3) 1_555 5_676
Ra1 S1 O3 48.6(4) 1_555 7_565
Ra1 S1 Ba1 96.12(4) 1_555 1_565
Ra1 S1 Ba1 81.01(4) 1_555 2_555
Ra1 S1 Ba1 171.37(4) 1_555 2_565
Ra1 S1 Ba1 82.87(5) 1_555 4_565
Ra1 S1 Ra1 171.37(4) 1_565 2_555
Ra1 S1 Ra1 81.01(4) 1_565 2_565
Ra1 S1 Ra1 82.87(5) 1_565 4_565
Ra1 S1 O1 119.3(3) 1_565 1_555
Ra1 S1 O1 55.13(12) 1_565 2_465
Ra1 S1 O1 114.07(12) 1_565 3_645
Ra1 S1 O2 61.3(3) 1_565 1_555
Ra1 S1 O2 140.39(15) 1_565 3_645
Ra1 S1 O2 71.94(15) 1_565 3_655
Ra1 S1 O3 48.6(4) 1_565 1_555
Ra1 S1 O3 126.1(3) 1_565 3_646
Ra1 S1 O3 90.0(3) 1_565 5_676
Ra1 S1 O3 126.3(5) 1_565 7_565
Ra1 S1 Ba1 96.12(4) 1_565 1_555
Ra1 S1 Ba1 171.37(4) 1_565 2_555
Ra1 S1 Ba1 81.01(4) 1_565 2_565
Ra1 S1 Ba1 82.87(5) 1_565 4_565
Ra1 S1 Ra1 100.63(4) 2_555 2_565
Ra1 S1 Ra1 88.69(5) 2_555 4_565
Ra1 S1 O1 68.9(3) 2_555 1_555
Ra1 S1 O1 117.37(17) 2_555 2_465
Ra1 S1 O1 69.54(16) 2_555 3_645
Ra1 S1 O1 143.52(16) 2_555 3_655
Ra1 S1 O2 123.1(4) 2_555 1_555
Ra1 S1 O2 46.42(10) 2_555 3_645
Ra1 S1 O2 115.36(10) 2_555 3_655
Ra1 S1 O3 127.2(5) 2_555 1_555
Ra1 S1 O3 46.1(2) 2_555 3_646
Ra1 S1 O3 85.2(2) 2_555 5_676
Ra1 S1 O3 46.2(4) 2_555 7_565
Ra1 S1 Ba1 81.01(4) 2_555 1_555
Ra1 S1 Ba1 171.37(4) 2_555 1_565
Ra1 S1 Ba1 100.63(4) 2_555 2_565
Ra1 S1 Ba1 88.69(5) 2_555 4_565
Ra1 S1 Ra1 88.69(5) 2_565 4_565
Ra1 S1 O1 68.9(3) 2_565 1_555
Ra1 S1 O1 117.37(17) 2_565 2_465
Ra1 S1 O1 143.52(16) 2_565 3_645
Ra1 S1 O1 69.54(16) 2_565 3_655
Ra1 S1 O2 123.1(4) 2_565 1_555
Ra1 S1 O2 115.36(10) 2_565 3_645
Ra1 S1 O2 46.42(10) 2_565 3_655
Ra1 S1 O3 46.2(4) 2_565 1_555
Ra1 S1 O3 85.2(2) 2_565 3_646
Ra1 S1 O3 46.1(2) 2_565 5_676
Ra1 S1 O3 127.2(5) 2_565 7_565
Ra1 S1 Ba1 171.37(4) 2_565 1_555
Ra1 S1 Ba1 81.01(4) 2_565 1_565
Ra1 S1 Ba1 100.63(4) 2_565 2_555
Ra1 S1 Ba1 88.69(5) 2_565 4_565
Ra1 S1 O1 143.7(5) 4_565 1_555
Ra1 S1 O1 48.11(14) 4_565 2_465
Ra1 S1 O1 124.8(2) 4_565 3_645
Ra1 S1 O1 124.8(2) 4_565 3_655
Ra1 S1 O2 123.3(4) 4_565 1_555
Ra1 S1 O2 130.44(18) 4_565 3_645
Ra1 S1 O2 130.44(18) 4_565 3_655
Ra1 S1 O3 57.6(5) 4_565 1_555
Ra1 S1 O3 57.6(5) 4_565 7_565
Ra1 S1 Ba1 82.87(5) 4_565 1_555
Ra1 S1 Ba1 82.87(5) 4_565 1_565
Ra1 S1 Ba1 88.69(5) 4_565 2_555
Ra1 S1 Ba1 88.69(5) 4_565 2_565
O1 S1 O1 168.2(5) 1_555 2_465
O1 S1 O1 74.9(4) 1_555 3_645
O1 S1 O1 74.9(4) 1_555 3_655
O1 S1 O2 93.0(6) 1_555 1_555
O1 S1 O2 48.9(3) 1_555 3_645
O1 S1 O2 48.9(3) 1_555 3_655
O1 S1 O3 113.8(4) 1_555 1_555
O1 S1 O3 103.1(7) 1_555 3_646
O1 S1 O3 103.1(7) 1_555 5_676
O1 S1 O3 113.8(9) 1_555 7_565
O1 S1 Ba1 119.3(3) 1_555 1_555
O1 S1 Ba1 119.3(3) 1_555 1_565
O1 S1 Ba1 68.9(3) 1_555 2_555
O1 S1 Ba1 68.9(3) 1_555 2_565
O1 S1 Ba1 143.7(5) 1_555 4_565
O1 S1 O1 97.5(2) 2_465 3_645
O1 S1 O1 97.5(2) 2_465 3_655
O1 S1 O2 75.2(5) 2_465 1_555
O1 S1 O2 127.1(3) 2_465 3_645
O1 S1 O2 127.1(3) 2_465 3_655
O1 S1 O3 71.2(5) 2_465 1_555
O1 S1 O3 87.7(3) 2_465 3_646
O1 S1 O3 87.7(3) 2_465 5_676
O1 S1 O3 71.2(5) 2_465 7_565
O1 S1 Ba1 55.13(12) 2_465 1_555
O1 S1 Ba1 55.13(12) 2_465 1_565
O1 S1 Ba1 117.37(17) 2_465 2_555
O1 S1 Ba1 117.37(17) 2_465 2_565
O1 S1 Ba1 48.11(14) 2_465 4_565
O1 S1 O1 97.10(12) 3_645 3_655
O1 S1 O2 53.6(3) 3_645 1_555
O1 S1 O2 104.52(14) 3_645 3_655
O1 S1 O3 162.5(6) 3_645 1_555
O1 S1 O3 107.7(4) 3_645 3_646
O1 S1 O3 153.8(4) 3_645 5_676
O1 S1 O3 72.0(6) 3_645 7_565
O1 S1 Ba1 114.07(12) 3_645 1_565
O1 S1 Ba1 69.54(16) 3_645 2_555
O1 S1 Ba1 143.52(16) 3_645 2_565
O1 S1 Ba1 124.8(2) 3_645 4_565
O1 S1 O2 53.6(3) 3_655 1_555
O1 S1 O2 104.52(14) 3_655 3_645
O1 S1 O3 72.0(6) 3_655 1_555
O1 S1 O3 153.8(4) 3_655 3_646
O1 S1 O3 107.7(4) 3_655 5_676
O1 S1 O3 162.5(6) 3_655 7_565
O1 S1 Ba1 114.07(12) 3_655 1_555
O1 S1 Ba1 143.52(16) 3_655 2_555
O1 S1 Ba1 69.54(16) 3_655 2_565
O1 S1 Ba1 124.8(2) 3_655 4_565
O2 S1 O2 80.4(4) 1_555 3_645
O2 S1 O2 80.4(4) 1_555 3_655
O2 S1 O3 109.6(8) 1_555 1_555
O2 S1 O3 151.3(7) 1_555 3_646
O2 S1 O3 151.3(7) 1_555 5_676
O2 S1 O3 109.6(8) 1_555 7_565
O2 S1 Ba1 61.3(3) 1_555 1_555
O2 S1 Ba1 61.3(3) 1_555 1_565
O2 S1 Ba1 123.1(4) 1_555 2_555
O2 S1 Ba1 123.1(4) 1_555 2_565
O2 S1 Ba1 123.3(4) 1_555 4_565
O2 S1 O2 93.14(10) 3_645 3_655
O2 S1 O3 161.6(6) 3_645 1_555
O2 S1 O3 92.3(3) 3_645 3_646
O2 S1 O3 127.9(3) 3_645 5_676
O2 S1 O3 74.0(5) 3_645 7_565
O2 S1 Ba1 71.94(15) 3_645 1_555
O2 S1 Ba1 140.39(15) 3_645 1_565
O2 S1 Ba1 46.42(10) 3_645 2_555
O2 S1 Ba1 115.36(10) 3_645 2_565
O2 S1 Ba1 130.44(18) 3_645 4_565
O2 S1 O3 74.0(5) 3_655 1_555
O2 S1 O3 127.9(3) 3_655 3_646
O2 S1 O3 92.3(3) 3_655 5_676
O2 S1 O3 161.6(6) 3_655 7_565
O2 S1 Ba1 140.39(15) 3_655 1_555
O2 S1 Ba1 71.94(15) 3_655 1_565
O2 S1 Ba1 115.36(10) 3_655 2_555
O2 S1 Ba1 46.42(10) 3_655 2_565
O2 S1 Ba1 130.44(18) 3_655 4_565
O3 S1 O3 85.7(6) 1_555 3_646
O3 S1 O3 114.8(8) 1_555 7_565
O3 S1 Ba1 126.3(5) 1_555 1_555
O3 S1 Ba1 48.6(4) 1_555 1_565
O3 S1 Ba1 127.2(5) 1_555 2_555
O3 S1 Ba1 46.2(4) 1_555 2_565
O3 S1 Ba1 57.6(5) 1_555 4_565
O3 S1 O3 46.6(3) 3_646 5_676
O3 S1 Ba1 90.0(3) 3_646 1_555
O3 S1 Ba1 126.1(3) 3_646 1_565
O3 S1 Ba1 46.1(2) 3_646 2_555
O3 S1 Ba1 85.2(2) 3_646 2_565
O3 S1 O3 85.7(6) 5_676 7_565
O3 S1 Ba1 126.1(3) 5_676 1_555
O3 S1 Ba1 90.0(3) 5_676 1_565
O3 S1 Ba1 85.2(2) 5_676 2_555
O3 S1 Ba1 46.1(2) 5_676 2_565
O3 S1 Ba1 48.6(4) 7_565 1_555
O3 S1 Ba1 126.3(5) 7_565 1_565
O3 S1 Ba1 46.2(4) 7_565 2_555
O3 S1 Ba1 127.2(5) 7_565 2_565
O3 S1 Ba1 57.6(5) 7_565 4_565
Ba1 S1 Ba1 96.12(4) 1_555 1_565
Ba1 S1 Ba1 81.01(4) 1_555 2_555
Ba1 S1 Ba1 171.37(4) 1_555 2_565
Ba1 S1 Ba1 82.87(5) 1_555 4_565
Ba1 S1 Ba1 171.37(4) 1_565 2_555
Ba1 S1 Ba1 81.01(4) 1_565 2_565
Ba1 S1 Ba1 82.87(5) 1_565 4_565
Ba1 S1 Ba1 100.63(4) 2_555 2_565
Ba1 S1 Ba1 88.69(5) 2_555 4_565
Ba1 S1 Ba1 88.69(5) 2_565 4_565
S1 Ra1 S1 96.12(4) 1_545 1_555
S1 Ra1 S1 77.32(8) 1_545 2_455
S1 Ra1 S1 157.72(8) 1_545 2_465
S1 Ra1 S1 110.84(9) 1_545 4_564
S1 Ra1 O1 59.60(13) 1_545 2_455
S1 Ra1 O1 135.98(13) 1_545 2_465
S1 Ra1 O1 66.98(18) 1_545 3_645
S1 Ra1 O2 109.80(9) 1_545 1_555
S1 Ra1 O2 88.01(18) 1_545 4_565
S1 Ra1 O3 161.4(4) 1_545 2_465
S1 Ra1 O3 90.7(3) 1_545 4_564
S1 Ra1 O3 131.1(4) 1_545 6_544
S1 Ra1 O3 80.5(3) 1_545 7_565
S1 Ra1 O3 98.1(3) 1_545 8_445
S1 Ra1 S1 157.72(8) 1_555 2_455
S1 Ra1 S1 77.32(8) 1_555 2_465
S1 Ra1 S1 110.84(9) 1_555 4_564
S1 Ra1 O1 135.98(13) 1_555 2_455
S1 Ra1 O1 59.60(13) 1_555 2_465
S1 Ra1 O1 66.98(18) 1_555 3_645
S1 Ra1 O2 109.80(9) 1_555 1_545
S1 Ra1 O2 88.01(18) 1_555 4_565
S1 Ra1 O3 80.5(3) 1_555 1_545
S1 Ra1 O3 98.1(3) 1_555 2_465
S1 Ra1 O3 131.1(4) 1_555 4_564
S1 Ra1 O3 90.7(3) 1_555 6_544
S1 Ra1 O3 161.4(4) 1_555 8_445
S1 Ra1 S1 100.63(4) 2_455 2_465
S1 Ra1 S1 91.31(8) 2_455 4_564
S1 Ra1 O1 110.74(9) 2_455 2_465
S1 Ra1 O1 126.9(2) 2_455 3_645
S1 Ra1 O2 72.06(16) 2_455 1_545
S1 Ra1 O2 172.62(16) 2_455 1_555
S1 Ra1 O2 70.66(15) 2_455 4_565
S1 Ra1 O3 86.6(3) 2_455 1_545
S1 Ra1 O3 85.0(3) 2_455 2_465
S1 Ra1 O3 70.8(3) 2_455 4_564
S1 Ra1 O3 109.8(3) 2_455 6_544
S1 Ra1 O3 136.6(3) 2_455 7_565
S1 Ra1 S1 91.31(8) 2_465 4_564
S1 Ra1 O1 110.74(9) 2_465 2_455
S1 Ra1 O1 126.9(2) 2_465 3_645
S1 Ra1 O2 172.62(16) 2_465 1_545
S1 Ra1 O2 72.06(16) 2_465 1_555
S1 Ra1 O2 70.66(15) 2_465 4_565
S1 Ra1 O3 136.6(3) 2_465 1_545
S1 Ra1 O3 109.8(3) 2_465 4_564
S1 Ra1 O3 70.8(3) 2_465 6_544
S1 Ra1 O3 86.6(3) 2_465 7_565
S1 Ra1 O3 85.0(3) 2_465 8_445
S1 Ra1 O1 112.1(2) 4_564 2_455
S1 Ra1 O1 112.1(2) 4_564 2_465
S1 Ra1 O1 67.98(20) 4_564 3_645
S1 Ra1 O2 87.93(16) 4_564 1_545
S1 Ra1 O2 87.93(16) 4_564 1_555
S1 Ra1 O2 150.8(3) 4_564 4_565
S1 Ra1 O3 131.6(4) 4_564 1_545
S1 Ra1 O3 75.0(3) 4_564 2_465
S1 Ra1 O3 131.6(4) 4_564 7_565
S1 Ra1 O3 75.0(3) 4_564 8_445
O1 Ra1 O1 110.88(10) 2_455 2_465
O1 Ra1 O1 122.3(3) 2_455 3_645
O1 Ra1 O2 62.94(20) 2_455 1_545
O1 Ra1 O2 159.39(20) 2_455 1_555
O1 Ra1 O2 57.63(15) 2_455 4_565
O1 Ra1 O3 64.0(3) 2_455 1_545
O1 Ra1 O3 101.8(3) 2_455 2_465
O1 Ra1 O3 88.4(4) 2_455 4_564
O1 Ra1 O3 133.2(4) 2_455 6_544
O1 Ra1 O3 113.8(3) 2_455 7_565
O1 Ra1 O3 46.5(3) 2_455 8_445
O1 Ra1 O1 122.3(3) 2_465 3_645
O1 Ra1 O2 159.39(20) 2_465 1_545
O1 Ra1 O2 62.94(20) 2_465 1_555
O1 Ra1 O2 57.63(15) 2_465 4_565
O1 Ra1 O3 113.8(3) 2_465 1_545
O1 Ra1 O3 46.5(3) 2_465 2_465
O1 Ra1 O3 133.2(4) 2_465 4_564
O1 Ra1 O3 88.4(4) 2_465 6_544
O1 Ra1 O3 64.0(3) 2_465 7_565
O1 Ra1 O3 101.8(3) 2_465 8_445
O1 Ra1 O2 59.41(17) 3_645 1_545
O1 Ra1 O2 59.41(17) 3_645 1_555
O1 Ra1 O2 141.2(4) 3_645 4_565
O1 Ra1 O3 75.1(4) 3_645 1_545
O1 Ra1 O3 130.1(5) 3_645 2_465
O1 Ra1 O3 71.7(4) 3_645 4_564
O1 Ra1 O3 71.7(4) 3_645 6_544
O1 Ra1 O3 75.1(4) 3_645 7_565
O1 Ra1 O3 130.1(5) 3_645 8_445
O2 Ra1 O2 115.23(9) 1_545 1_555
O2 Ra1 O2 107.0(3) 1_545 4_565
O2 Ra1 O3 45.6(3) 1_545 1_545
O2 Ra1 O3 151.1(4) 1_545 2_465
O2 Ra1 O3 67.4(3) 1_545 4_564
O2 Ra1 O3 110.3(4) 1_545 6_544
O2 Ra1 O3 99.4(3) 1_545 7_565
O2 Ra1 O3 87.7(4) 1_545 8_445
O2 Ra1 O2 107.0(3) 1_555 4_565
O2 Ra1 O3 99.4(3) 1_555 1_545
O2 Ra1 O3 87.7(4) 1_555 2_465
O2 Ra1 O3 110.3(4) 1_555 4_564
O2 Ra1 O3 67.4(3) 1_555 6_544
O2 Ra1 O3 45.6(3) 1_555 7_565
O2 Ra1 O3 151.1(4) 1_555 8_445
O2 Ra1 O3 71.7(3) 4_565 1_545
O2 Ra1 O3 80.6(4) 4_565 2_465
O2 Ra1 O3 140.8(5) 4_565 4_564
O2 Ra1 O3 140.8(5) 4_565 6_544
O2 Ra1 O3 71.7(3) 4_565 7_565
O2 Ra1 O3 80.6(4) 4_565 8_445
O3 Ra1 O3 152.3(6) 1_545 2_465
O3 Ra1 O3 113.0(6) 1_545 4_564
O3 Ra1 O3 146.4(6) 1_545 6_544
O3 Ra1 O3 61.4(3) 1_545 7_565
O3 Ra1 O3 109.3(5) 1_545 8_445
O3 Ra1 O3 89.0(5) 2_465 4_564
O3 Ra1 O3 60.8(4) 2_465 6_544
O3 Ra1 O3 109.3(5) 2_465 7_565
O3 Ra1 O3 65.7(4) 2_465 8_445
O3 Ra1 O3 51.3(3) 4_564 6_544
O3 Ra1 O3 146.4(6) 4_564 7_565
O3 Ra1 O3 60.8(4) 4_564 8_445
O3 Ra1 O3 113.0(6) 6_544 7_565
O3 Ra1 O3 89.0(5) 6_544 8_445
O3 Ra1 O3 152.3(6) 7_565 8_445
S1 O1 S1 127.3(3) 1_555 2_565
S1 O1 S1 105.1(3) 1_555 3_645
S1 O1 S1 105.1(3) 1_555 3_655
S1 O1 Ra1 87.0(3) 1_555 2_555
S1 O1 Ra1 87.0(3) 1_555 2_565
S1 O1 Ra1 168.8(3) 1_555 3_655
S1 O1 O1 82.0(4) 1_555 3_645
S1 O1 O1 82.0(4) 1_555 3_655
S1 O1 O2 102.8(5) 1_555 2_565
S1 O1 O2 109.9(4) 1_555 3_645
S1 O1 O2 109.9(4) 1_555 3_655
S1 O1 O3 134.6(6) 1_555 2_565
S1 O1 O3 116.4(6) 1_555 3_645
S1 O1 O3 116.4(6) 1_555 5_675
S1 O1 O3 134.6(6) 1_555 8_555
S1 O1 Ba1 87.0(3) 1_555 2_555
S1 O1 Ba1 87.0(3) 1_555 2_565
S1 O1 Ba1 168.8(3) 1_555 3_655
S1 O1 S1 109.02(16) 2_565 3_645
S1 O1 S1 109.02(16) 2_565 3_655
S1 O1 Ra1 65.27(13) 2_565 2_555
S1 O1 Ra1 65.27(13) 2_565 2_565
S1 O1 Ra1 63.92(18) 2_565 3_655
S1 O1 O1 125.5(2) 2_565 3_645
S1 O1 O1 125.5(2) 2_565 3_655
S1 O1 O2 171.2(4) 2_565 1_555
S1 O1 O2 89.58(19) 2_565 3_645
S1 O1 O2 89.58(19) 2_565 3_655
S1 O1 O3 109.5(4) 2_565 1_555
S1 O1 O3 111.0(4) 2_565 3_645
S1 O1 O3 111.0(4) 2_565 5_675
S1 O1 O3 109.5(4) 2_565 7_565
S1 O1 Ba1 65.27(13) 2_565 2_555
S1 O1 Ba1 65.27(13) 2_565 2_565
S1 O1 Ba1 63.92(18) 2_565 3_655
S1 O1 S1 97.10(12) 3_645 3_655
S1 O1 Ra1 74.92(12) 3_645 2_555
S1 O1 Ra1 167.00(12) 3_645 2_565
S1 O1 Ra1 68.02(17) 3_645 3_655
S1 O1 O1 103.47(14) 3_645 3_655
S1 O1 O2 76.5(3) 3_645 1_555
S1 O1 O2 122.4(2) 3_645 2_565
S1 O1 O2 115.99(13) 3_645 3_655
S1 O1 O3 136.8(4) 3_645 1_555
S1 O1 O3 84.5(3) 3_645 2_565
S1 O1 O3 74.1(3) 3_645 5_675
S1 O1 O3 88.2(4) 3_645 7_565
S1 O1 O3 117.8(3) 3_645 8_555
S1 O1 Ba1 74.92(12) 3_645 2_555
S1 O1 Ba1 167.00(12) 3_645 2_565
S1 O1 Ba1 68.02(17) 3_645 3_655
S1 O1 Ra1 167.00(12) 3_655 2_555
S1 O1 Ra1 74.92(12) 3_655 2_565
S1 O1 Ra1 68.02(17) 3_655 3_655
S1 O1 O1 103.47(14) 3_655 3_645
S1 O1 O2 76.5(3) 3_655 1_555
S1 O1 O2 122.4(2) 3_655 2_565
S1 O1 O2 115.99(13) 3_655 3_645
S1 O1 O3 88.2(4) 3_655 1_555
S1 O1 O3 117.8(3) 3_655 2_565
S1 O1 O3 74.1(3) 3_655 3_645
S1 O1 O3 136.8(4) 3_655 7_565
S1 O1 O3 84.5(3) 3_655 8_555
S1 O1 Ba1 167.00(12) 3_655 2_555
S1 O1 Ba1 74.92(12) 3_655 2_565
S1 O1 Ba1 68.02(17) 3_655 3_655
Ra1 O1 Ra1 110.88(10) 2_555 2_565
Ra1 O1 Ra1 99.22(16) 2_555 3_655
Ra1 O1 O1 73.27(19) 2_555 3_645
Ra1 O1 O1 168.11(19) 2_555 3_655
Ra1 O1 O2 110.8(3) 2_555 1_555
Ra1 O1 O2 57.36(18) 2_555 2_565
Ra1 O1 O2 54.02(14) 2_555 3_645
Ra1 O1 O2 154.85(14) 2_555 3_655
Ra1 O1 O3 104.7(4) 2_555 1_555
Ra1 O1 O3 52.1(2) 2_555 2_565
Ra1 O1 O3 96.6(3) 2_555 3_645
Ra1 O1 O3 145.1(4) 2_555 5_675
Ra1 O1 O3 54.4(3) 2_555 7_565
Ra1 O1 O3 90.1(3) 2_555 8_555
Ra1 O1 Ba1 110.88(10) 2_555 2_565
Ra1 O1 Ba1 99.22(16) 2_555 3_655
Ra1 O1 Ra1 99.22(16) 2_565 3_655
Ra1 O1 O1 168.11(19) 2_565 3_645
Ra1 O1 O1 73.27(19) 2_565 3_655
Ra1 O1 O2 110.8(3) 2_565 1_555
Ra1 O1 O2 57.36(18) 2_565 2_565
Ra1 O1 O2 154.85(14) 2_565 3_645
Ra1 O1 O2 54.02(14) 2_565 3_655
Ra1 O1 O3 54.4(3) 2_565 1_555
Ra1 O1 O3 90.1(3) 2_565 2_565
Ra1 O1 O3 145.1(4) 2_565 3_645
Ra1 O1 O3 96.6(3) 2_565 5_675
Ra1 O1 O3 104.7(4) 2_565 7_565
Ra1 O1 O3 52.1(2) 2_565 8_555
Ra1 O1 Ba1 110.88(10) 2_565 2_555
Ra1 O1 Ba1 99.22(16) 2_565 3_655
Ra1 O1 O1 90.9(2) 3_655 3_645
Ra1 O1 O1 90.9(2) 3_655 3_655
Ra1 O1 O2 124.9(4) 3_655 1_555
Ra1 O1 O2 88.4(3) 3_655 2_565
Ra1 O1 O2 67.49(18) 3_655 3_645
Ra1 O1 O2 67.49(18) 3_655 3_655
Ra1 O1 O3 149.3(5) 3_655 1_555
Ra1 O1 O3 55.2(3) 3_655 2_565
Ra1 O1 O3 53.9(3) 3_655 3_645
Ra1 O1 O3 53.9(3) 3_655 5_675
Ra1 O1 O3 149.3(5) 3_655 7_565
Ra1 O1 O3 55.2(3) 3_655 8_555
Ra1 O1 Ba1 99.22(16) 3_655 2_555
Ra1 O1 Ba1 99.22(16) 3_655 2_565
O1 O1 O1 100.50(14) 3_645 3_655
O1 O1 O2 57.8(3) 3_645 1_555
O1 O1 O2 129.7(3) 3_645 2_565
O1 O1 O2 126.03(16) 3_645 3_655
O1 O1 O3 114.1(4) 3_645 1_555
O1 O1 O3 100.8(4) 3_645 2_565
O1 O1 O3 84.2(3) 3_645 5_675
O1 O1 O3 68.1(4) 3_645 7_565
O1 O1 O3 139.8(4) 3_645 8_555
O1 O1 Ba1 73.27(19) 3_645 2_555
O1 O1 Ba1 168.11(19) 3_645 2_565
O1 O1 Ba1 90.9(2) 3_645 3_655
O1 O1 O2 57.8(3) 3_655 1_555
O1 O1 O2 129.7(3) 3_655 2_565
O1 O1 O2 126.03(16) 3_655 3_645
O1 O1 O3 68.1(4) 3_655 1_555
O1 O1 O3 139.8(4) 3_655 2_565
O1 O1 O3 84.2(3) 3_655 3_645
O1 O1 O3 114.1(4) 3_655 7_565
O1 O1 O3 100.8(4) 3_655 8_555
O1 O1 Ba1 168.11(19) 3_655 2_555
O1 O1 Ba1 73.27(19) 3_655 2_565
O1 O1 Ba1 90.9(2) 3_655 3_655
O2 O1 O2 146.7(5) 1_555 2_565
O2 O1 O2 94.1(4) 1_555 3_645
O2 O1 O2 94.1(4) 1_555 3_655
O2 O1 O3 63.1(5) 1_555 1_555
O2 O1 O3 157.8(6) 1_555 2_565
O2 O1 O3 77.0(5) 1_555 3_645
O2 O1 O3 77.0(5) 1_555 5_675
O2 O1 O3 63.1(5) 1_555 7_565
O2 O1 O3 157.8(6) 1_555 8_555
O2 O1 Ba1 110.8(3) 1_555 2_555
O2 O1 Ba1 110.8(3) 1_555 2_565
O2 O1 Ba1 124.9(4) 1_555 3_655
O2 O1 O2 99.7(3) 2_565 3_645
O2 O1 O2 99.7(3) 2_565 3_655
O2 O1 O3 88.6(5) 2_565 1_555
O2 O1 O3 132.0(4) 2_565 3_645
O2 O1 O3 132.0(4) 2_565 5_675
O2 O1 O3 88.6(5) 2_565 7_565
O2 O1 Ba1 57.36(18) 2_565 2_555
O2 O1 Ba1 57.36(18) 2_565 2_565
O2 O1 Ba1 88.4(3) 2_565 3_655
O2 O1 O2 129.99(11) 3_645 3_655
O2 O1 O3 143.0(5) 3_645 1_555
O2 O1 O3 64.7(3) 3_645 2_565
O2 O1 O3 92.2(3) 3_645 5_675
O2 O1 O3 83.0(4) 3_645 7_565
O2 O1 O3 104.6(3) 3_645 8_555
O2 O1 Ba1 54.02(14) 3_645 2_555
O2 O1 Ba1 154.85(14) 3_645 2_565
O2 O1 Ba1 67.49(18) 3_645 3_655
O2 O1 O3 83.0(4) 3_655 1_555
O2 O1 O3 104.6(3) 3_655 2_565
O2 O1 O3 92.2(3) 3_655 3_645
O2 O1 O3 143.0(5) 3_655 7_565
O2 O1 O3 64.7(3) 3_655 8_555
O2 O1 Ba1 154.85(14) 3_655 2_555
O2 O1 Ba1 54.02(14) 3_655 2_565
O2 O1 Ba1 67.49(18) 3_655 3_655
O3 O1 O3 130.2(6) 1_555 2_565
O3 O1 O3 139.2(6) 1_555 3_645
O3 O1 O3 108.8(6) 1_555 5_675
O3 O1 O3 61.0(4) 1_555 7_565
O3 O1 O3 105.4(6) 1_555 8_555
O3 O1 Ba1 104.7(4) 1_555 2_555
O3 O1 Ba1 54.4(3) 1_555 2_565
O3 O1 Ba1 149.3(5) 1_555 3_655
O3 O1 O3 90.3(4) 2_565 3_645
O3 O1 O3 109.0(5) 2_565 5_675
O3 O1 O3 105.4(6) 2_565 7_565
O3 O1 Ba1 52.1(2) 2_565 2_555
O3 O1 Ba1 90.1(3) 2_565 2_565
O3 O1 Ba1 55.2(3) 2_565 3_655
O3 O1 O3 50.6(3) 3_645 5_675
O3 O1 O3 108.8(6) 3_645 7_565
O3 O1 O3 109.0(5) 3_645 8_555
O3 O1 Ba1 96.6(3) 3_645 2_555
O3 O1 Ba1 145.1(4) 3_645 2_565
O3 O1 Ba1 53.9(3) 3_645 3_655
O3 O1 O3 139.2(6) 5_675 7_565
O3 O1 O3 90.3(4) 5_675 8_555
O3 O1 Ba1 145.1(4) 5_675 2_555
O3 O1 Ba1 96.6(3) 5_675 2_565
O3 O1 Ba1 53.9(3) 5_675 3_655
O3 O1 O3 130.2(6) 7_565 8_555
O3 O1 Ba1 54.4(3) 7_565 2_555
O3 O1 Ba1 104.7(4) 7_565 2_565
O3 O1 Ba1 149.3(5) 7_565 3_655
O3 O1 Ba1 90.1(3) 8_555 2_555
O3 O1 Ba1 52.1(2) 8_555 2_565
O3 O1 Ba1 55.2(3) 8_555 3_655
Ba1 O1 Ba1 110.88(10) 2_555 2_565
Ba1 O1 Ba1 99.22(16) 2_555 3_655
Ba1 O1 Ba1 99.22(16) 2_565 3_655
S1 O2 S1 99.6(3) 1_555 3_645
S1 O2 S1 99.6(3) 1_555 3_655
S1 O2 Ra1 95.3(3) 1_555 1_555
S1 O2 Ra1 95.3(3) 1_555 1_565
S1 O2 Ra1 152.5(3) 1_555 4_564
S1 O2 O1 80.3(4) 1_555 2_465
S1 O2 O1 103.4(4) 1_555 3_645
S1 O2 O1 103.4(4) 1_555 3_655
S1 O2 O2 77.2(3) 1_555 3_645
S1 O2 O2 77.2(3) 1_555 3_655
S1 O2 O3 107.9(6) 1_555 3_645
S1 O2 O3 146.3(6) 1_555 4_574
S1 O2 O3 107.9(6) 1_555 5_675
S1 O2 O3 146.3(6) 1_555 6_544
S1 O2 Ba1 95.3(3) 1_555 1_555
S1 O2 Ba1 95.3(3) 1_555 1_565
S1 O2 Ba1 152.5(3) 1_555 4_564
S1 O2 S1 93.14(10) 3_645 3_655
S1 O2 Ra1 73.94(11) 3_645 1_555
S1 O2 Ra1 161.78(11) 3_645 1_565
S1 O2 Ra1 62.93(14) 3_645 4_564
S1 O2 O1 70.4(3) 3_645 1_555
S1 O2 O1 133.3(3) 3_645 2_465
S1 O2 O1 112.58(12) 3_645 3_655
S1 O2 O2 96.79(13) 3_645 3_655
S1 O2 O3 133.1(4) 3_645 1_555
S1 O2 O3 114.0(3) 3_645 4_574
S1 O2 O3 70.9(2) 3_645 5_675
S1 O2 O3 76.8(3) 3_645 6_544
S1 O2 O3 86.1(4) 3_645 7_565
S1 O2 Ba1 73.94(11) 3_645 1_555
S1 O2 Ba1 161.78(11) 3_645 1_565
S1 O2 Ba1 62.93(14) 3_645 4_564
S1 O2 Ra1 161.78(11) 3_655 1_555
S1 O2 Ra1 73.94(11) 3_655 1_565
S1 O2 Ra1 62.93(14) 3_655 4_564
S1 O2 O1 70.4(3) 3_655 1_555
S1 O2 O1 133.3(3) 3_655 2_465
S1 O2 O1 112.58(12) 3_655 3_645
S1 O2 O2 96.79(13) 3_655 3_645
S1 O2 O3 86.1(4) 3_655 1_555
S1 O2 O3 70.9(2) 3_655 3_645
S1 O2 O3 76.8(3) 3_655 4_574
S1 O2 O3 114.0(3) 3_655 6_544
S1 O2 O3 133.1(4) 3_655 7_565
S1 O2 Ba1 161.78(11) 3_655 1_555
S1 O2 Ba1 73.94(11) 3_655 1_565
S1 O2 Ba1 62.93(14) 3_655 4_564
Ra1 O2 Ra1 115.23(9) 1_555 1_565
Ra1 O2 Ra1 99.29(13) 1_555 4_564
Ra1 O2 O1 115.4(3) 1_555 1_555
Ra1 O2 O1 59.71(19) 1_555 2_465
Ra1 O2 O1 53.10(15) 1_555 3_645
Ra1 O2 O1 158.47(15) 1_555 3_655
Ra1 O2 O2 76.22(19) 1_555 3_645
Ra1 O2 O2 167.17(19) 1_555 3_655
Ra1 O2 O3 112.1(4) 1_555 1_555
Ra1 O2 O3 94.6(3) 1_555 3_645
Ra1 O2 O3 96.5(3) 1_555 4_574
Ra1 O2 O3 140.4(3) 1_555 5_675
Ra1 O2 O3 51.2(3) 1_555 6_544
Ra1 O2 O3 60.1(3) 1_555 7_565
Ra1 O2 Ba1 115.23(9) 1_555 1_565
Ra1 O2 Ba1 99.29(13) 1_555 4_564
Ra1 O2 Ra1 99.29(13) 1_565 4_564
Ra1 O2 O1 115.4(3) 1_565 1_555
Ra1 O2 O1 59.71(19) 1_565 2_465
Ra1 O2 O1 158.47(15) 1_565 3_645
Ra1 O2 O1 53.10(15) 1_565 3_655
Ra1 O2 O2 167.17(19) 1_565 3_645
Ra1 O2 O2 76.22(19) 1_565 3_655
Ra1 O2 O3 60.1(3) 1_565 1_555
Ra1 O2 O3 140.4(3) 1_565 3_645
Ra1 O2 O3 51.2(3) 1_565 4_574
Ra1 O2 O3 94.6(3) 1_565 5_675
Ra1 O2 O3 96.5(3) 1_565 6_544
Ra1 O2 O3 112.1(4) 1_565 7_565
Ra1 O2 Ba1 115.23(9) 1_565 1_555
Ra1 O2 Ba1 99.29(13) 1_565 4_564
Ra1 O2 O1 109.4(4) 4_564 1_555
Ra1 O2 O1 127.2(3) 4_564 2_465
Ra1 O2 O1 68.35(17) 4_564 3_645
Ra1 O2 O1 68.35(17) 4_564 3_655
Ra1 O2 O2 83.8(2) 4_564 3_645
Ra1 O2 O2 83.8(2) 4_564 3_655
Ra1 O2 O3 147.5(5) 4_564 1_555
Ra1 O2 O3 48.0(3) 4_564 3_645
Ra1 O2 O3 54.5(3) 4_564 4_574
Ra1 O2 O3 48.0(3) 4_564 5_675
Ra1 O2 O3 54.5(3) 4_564 6_544
Ra1 O2 O3 147.5(5) 4_564 7_565
Ra1 O2 Ba1 99.29(13) 4_564 1_555
Ra1 O2 Ba1 99.29(13) 4_564 1_565
O1 O2 O1 123.5(4) 1_555 2_465
O1 O2 O1 85.9(3) 1_555 3_645
O1 O2 O1 85.9(3) 1_555 3_655
O1 O2 O2 52.2(3) 1_555 3_645
O1 O2 O2 52.2(3) 1_555 3_655
O1 O2 O3 65.3(5) 1_555 1_555
O1 O2 O3 68.7(4) 1_555 3_645
O1 O2 O3 147.1(6) 1_555 4_574
O1 O2 O3 68.7(4) 1_555 5_675
O1 O2 O3 147.1(6) 1_555 6_544
O1 O2 O3 65.3(5) 1_555 7_565
O1 O2 Ba1 115.4(3) 1_555 1_555
O1 O2 Ba1 115.4(3) 1_555 1_565
O1 O2 Ba1 109.4(4) 1_555 4_564
O1 O2 O1 112.8(3) 2_465 3_645
O1 O2 O1 112.8(3) 2_465 3_655
O1 O2 O2 127.8(3) 2_465 3_645
O1 O2 O2 127.8(3) 2_465 3_655
O1 O2 O3 66.9(4) 2_465 1_555
O1 O2 O3 154.0(5) 2_465 3_645
O1 O2 O3 78.7(4) 2_465 4_574
O1 O2 O3 154.0(5) 2_465 5_675
O1 O2 O3 78.7(4) 2_465 6_544
O1 O2 O3 66.9(4) 2_465 7_565
O1 O2 Ba1 59.71(19) 2_465 1_555
O1 O2 Ba1 59.71(19) 2_465 1_565
O1 O2 Ba1 127.2(3) 2_465 4_564
O1 O2 O1 129.99(11) 3_645 3_655
O1 O2 O2 117.99(16) 3_645 3_655
O1 O2 O3 138.6(5) 3_645 1_555
O1 O2 O3 108.9(3) 3_645 4_574
O1 O2 O3 89.7(3) 3_645 5_675
O1 O2 O3 62.0(3) 3_645 6_544
O1 O2 O3 79.2(4) 3_645 7_565
O1 O2 Ba1 53.10(15) 3_645 1_555
O1 O2 Ba1 158.47(15) 3_645 1_565
O1 O2 Ba1 68.35(17) 3_645 4_564
O1 O2 O2 117.99(16) 3_655 3_645
O1 O2 O3 79.2(4) 3_655 1_555
O1 O2 O3 89.7(3) 3_655 3_645
O1 O2 O3 62.0(3) 3_655 4_574
O1 O2 O3 108.9(3) 3_655 6_544
O1 O2 O3 138.6(5) 3_655 7_565
O1 O2 Ba1 158.47(15) 3_655 1_555
O1 O2 Ba1 53.10(15) 3_655 1_565
O1 O2 Ba1 68.35(17) 3_655 4_564
O2 O2 O2 91.83(15) 3_645 3_655
O2 O2 O3 111.2(4) 3_645 1_555
O2 O2 O3 136.3(4) 3_645 4_574
O2 O2 O3 78.1(3) 3_645 5_675
O2 O2 O3 95.4(4) 3_645 6_544
O2 O2 O3 67.6(4) 3_645 7_565
O2 O2 Ba1 76.22(19) 3_645 1_555
O2 O2 Ba1 167.17(19) 3_645 1_565
O2 O2 Ba1 83.8(2) 3_645 4_564
O2 O2 O3 67.6(4) 3_655 1_555
O2 O2 O3 78.1(3) 3_655 3_645
O2 O2 O3 95.4(4) 3_655 4_574
O2 O2 O3 136.3(4) 3_655 6_544
O2 O2 O3 111.2(4) 3_655 7_565
O2 O2 Ba1 167.17(19) 3_655 1_555
O2 O2 Ba1 76.22(19) 3_655 1_565
O2 O2 Ba1 83.8(2) 3_655 4_564
O3 O2 O3 133.2(6) 1_555 3_645
O3 O2 O3 111.3(6) 1_555 4_574
O3 O2 O3 105.2(6) 1_555 5_675
O3 O2 O3 144.8(6) 1_555 6_544
O3 O2 O3 62.3(4) 1_555 7_565
O3 O2 Ba1 112.1(4) 1_555 1_555
O3 O2 Ba1 60.1(3) 1_555 1_565
O3 O2 Ba1 147.5(5) 1_555 4_564
O3 O2 O3 102.5(4) 3_645 4_574
O3 O2 O3 48.2(3) 3_645 5_675
O3 O2 O3 81.9(4) 3_645 6_544
O3 O2 O3 105.2(6) 3_645 7_565
O3 O2 Ba1 94.6(3) 3_645 1_555
O3 O2 Ba1 140.4(3) 3_645 1_565
O3 O2 Ba1 48.0(3) 3_645 4_564
O3 O2 O3 81.9(4) 4_574 5_675
O3 O2 O3 51.9(3) 4_574 6_544
O3 O2 O3 144.8(6) 4_574 7_565
O3 O2 Ba1 96.5(3) 4_574 1_555
O3 O2 Ba1 51.2(3) 4_574 1_565
O3 O2 Ba1 54.5(3) 4_574 4_564
O3 O2 O3 102.5(4) 5_675 6_544
O3 O2 O3 133.2(6) 5_675 7_565
O3 O2 Ba1 140.4(3) 5_675 1_555
O3 O2 Ba1 94.6(3) 5_675 1_565
O3 O2 Ba1 48.0(3) 5_675 4_564
O3 O2 O3 111.3(6) 6_544 7_565
O3 O2 Ba1 51.2(3) 6_544 1_555
O3 O2 Ba1 96.5(3) 6_544 1_565
O3 O2 Ba1 54.5(3) 6_544 4_564
O3 O2 Ba1 60.1(3) 7_565 1_555
O3 O2 Ba1 112.1(4) 7_565 1_565
O3 O2 Ba1 147.5(5) 7_565 4_564
Ba1 O2 Ba1 115.23(9) 1_555 1_565
Ba1 O2 Ba1 99.29(13) 1_555 4_564
Ba1 O2 Ba1 99.29(13) 1_565 4_564
S1 O3 S1 137.9(4) 1_555 3_656
S1 O3 Ra1 109.1(4) 1_555 1_565
S1 O3 Ra1 110.9(4) 1_555 2_565
S1 O3 Ra1 96.7(4) 1_555 4_565
S1 O3 O1 83.9(5) 1_555 2_465
S1 O3 O1 84.3(4) 1_555 3_655
S1 O3 O2 83.0(4) 1_555 3_655
S1 O3 O2 137.1(5) 1_555 4_575
S1 O3 O3 72.4(5) 1_555 3_646
S1 O3 O3 150.1(6) 1_555 3_656
S1 O3 O3 117.6(7) 1_555 5_676
S1 O3 O3 147.4(6) 1_555 7_575
S1 O3 Ba1 109.1(4) 1_555 1_565
S1 O3 Ba1 110.9(4) 1_555 2_565
S1 O3 Ba1 96.7(4) 1_555 4_565
S1 O3 Ra1 112.1(3) 3_656 1_565
S1 O3 Ra1 60.2(3) 3_656 2_565
S1 O3 Ra1 63.0(3) 3_656 4_565
S1 O3 O1 125.5(4) 3_656 1_555
S1 O3 O1 106.8(3) 3_656 2_465
S1 O3 O1 129.2(3) 3_656 3_655
S1 O3 O2 172.2(4) 3_656 1_555
S1 O3 O2 110.0(3) 3_656 3_655
S1 O3 O2 67.7(3) 3_656 4_575
S1 O3 O3 67.8(3) 3_656 3_646
S1 O3 O3 113.3(4) 3_656 7_565
S1 O3 O3 66.7(3) 3_656 7_575
S1 O3 Ba1 112.1(3) 3_656 1_565
S1 O3 Ba1 60.2(3) 3_656 2_565
S1 O3 Ba1 63.0(3) 3_656 4_565
Ra1 O3 Ra1 112.0(3) 1_565 2_565
Ra1 O3 Ra1 107.7(3) 1_565 4_565
Ra1 O3 O1 116.1(4) 1_565 1_555
Ra1 O3 O1 63.9(3) 1_565 2_465
Ra1 O3 O1 51.0(3) 1_565 3_655
Ra1 O3 O2 74.2(3) 1_565 1_555
Ra1 O3 O2 82.7(3) 1_565 3_655
Ra1 O3 O2 53.8(3) 1_565 4_575
Ra1 O3 O3 150.3(4) 1_565 3_646
Ra1 O3 O3 99.2(4) 1_565 3_656
Ra1 O3 O3 131.9(5) 1_565 5_676
Ra1 O3 O3 120.7(4) 1_565 7_565
Ra1 O3 O3 59.3(3) 1_565 7_575
Ra1 O3 Ba1 112.0(3) 1_565 2_565
Ra1 O3 Ba1 107.7(3) 1_565 4_565
Ra1 O3 Ra1 119.2(3) 2_565 4_565
Ra1 O3 O1 79.2(3) 2_565 1_555
Ra1 O3 O1 164.8(3) 2_565 2_465
Ra1 O3 O1 81.5(3) 2_565 3_655
Ra1 O3 O2 122.7(4) 2_565 1_555
Ra1 O3 O2 51.4(3) 2_565 3_655
Ra1 O3 O2 111.9(4) 2_565 4_575
Ra1 O3 O3 94.0(3) 2_565 3_646
Ra1 O3 O3 46.8(3) 2_565 3_656
Ra1 O3 O3 61.8(4) 2_565 5_676
Ra1 O3 O3 122.8(4) 2_565 7_565
Ra1 O3 O3 57.2(3) 2_565 7_575
Ra1 O3 Ba1 112.0(3) 2_565 1_565
Ra1 O3 Ba1 119.2(3) 2_565 4_565
Ra1 O3 O1 120.6(4) 4_565 1_555
Ra1 O3 O1 53.2(3) 4_565 2_465
Ra1 O3 O1 156.7(4) 4_565 3_655
Ra1 O3 O2 111.2(4) 4_565 1_555
Ra1 O3 O2 168.9(3) 4_565 3_655
Ra1 O3 O2 61.4(3) 4_565 4_575
Ra1 O3 O3 83.4(3) 4_565 3_656
Ra1 O3 O3 57.4(4) 4_565 5_676
Ra1 O3 O3 64.3(4) 4_565 7_565
Ra1 O3 O3 115.7(4) 4_565 7_575
Ra1 O3 Ba1 107.7(3) 4_565 1_565
Ra1 O3 Ba1 119.2(3) 4_565 2_565
O1 O3 O1 116.0(4) 1_555 2_465
O1 O3 O1 71.2(4) 1_555 3_655
O1 O3 O2 51.6(4) 1_555 1_555
O1 O3 O2 55.2(3) 1_555 3_655
O1 O3 O2 166.7(5) 1_555 4_575
O1 O3 O3 81.7(5) 1_555 3_646
O1 O3 O3 124.1(5) 1_555 3_656
O1 O3 O3 109.4(6) 1_555 5_676
O1 O3 O3 59.5(4) 1_555 7_565
O1 O3 O3 120.5(5) 1_555 7_575
O1 O3 Ba1 116.1(4) 1_555 1_565
O1 O3 Ba1 79.2(3) 1_555 2_565
O1 O3 Ba1 120.6(4) 1_555 4_565
O1 O3 O1 104.1(4) 2_465 3_655
O1 O3 O2 71.4(4) 2_465 1_555
O1 O3 O2 137.5(4) 2_465 3_655
O1 O3 O2 53.3(3) 2_465 4_575
O1 O3 O3 87.3(4) 2_465 3_646
O1 O3 O3 118.2(4) 2_465 3_656
O1 O3 O3 109.0(5) 2_465 5_676
O1 O3 O3 68.0(4) 2_465 7_565
O1 O3 O3 112.0(4) 2_465 7_575
O1 O3 Ba1 63.9(3) 2_465 1_565
O1 O3 Ba1 164.8(3) 2_465 2_565
O1 O3 Ba1 53.2(3) 2_465 4_565
O1 O3 O2 58.2(3) 3_655 1_555
O1 O3 O2 102.4(4) 3_655 4_575
O1 O3 O3 152.9(4) 3_655 3_646
O1 O3 O3 107.3(4) 3_655 3_656
O1 O3 O3 141.7(6) 3_655 5_676
O1 O3 O3 115.3(5) 3_655 7_565
O1 O3 O3 64.7(4) 3_655 7_575
O1 O3 Ba1 51.0(3) 3_655 1_565
O1 O3 Ba1 81.5(3) 3_655 2_565
O1 O3 Ba1 156.7(4) 3_655 4_565
O2 O3 O2 74.8(4) 1_555 3_655
O2 O3 O2 115.1(4) 1_555 4_575
O2 O3 O3 104.4(5) 1_555 3_646
O2 O3 O3 165.2(5) 1_555 3_656
O2 O3 O3 152.3(6) 1_555 5_676
O2 O3 O3 58.9(4) 1_555 7_565
O2 O3 O3 121.1(5) 1_555 7_575
O2 O3 Ba1 74.2(3) 1_555 1_565
O2 O3 Ba1 122.7(4) 1_555 2_565
O2 O3 Ba1 111.2(4) 1_555 4_565
O2 O3 O2 125.4(4) 3_655 4_575
O2 O3 O3 126.2(4) 3_655 3_646
O2 O3 O3 91.3(4) 3_655 3_656
O2 O3 O3 112.9(5) 3_655 5_676
O2 O3 O3 114.1(4) 3_655 7_565
O2 O3 O3 65.9(3) 3_655 7_575
O2 O3 Ba1 82.7(3) 3_655 1_565
O2 O3 Ba1 51.4(3) 3_655 2_565
O2 O3 Ba1 168.9(3) 3_655 4_565
O2 O3 O3 104.1(4) 4_575 3_646
O2 O3 O3 68.6(3) 4_575 3_656
O2 O3 O3 83.0(5) 4_575 5_676
O2 O3 O3 116.0(4) 4_575 7_565
O2 O3 O3 64.0(4) 4_575 7_575
O2 O3 Ba1 53.8(3) 4_575 1_565
O2 O3 Ba1 111.9(4) 4_575 2_565
O2 O3 Ba1 61.4(3) 4_575 4_565
O3 O3 O3 87.9(3) 3_646 3_656
O3 O3 O3 48.9(4) 3_646 5_676
O3 O3 O3 46.0(4) 3_646 7_565
O3 O3 O3 134.0(4) 3_646 7_575
O3 O3 Ba1 150.3(4) 3_646 1_565
O3 O3 Ba1 94.0(3) 3_646 2_565
O3 O3 O3 134.0(5) 3_656 7_565
O3 O3 O3 46.0(3) 3_656 7_575
O3 O3 Ba1 99.2(4) 3_656 1_565
O3 O3 Ba1 46.8(3) 3_656 2_565
O3 O3 Ba1 83.4(3) 3_656 4_565
O3 O3 O3 95.0(6) 5_676 7_565
O3 O3 O3 85.0(5) 5_676 7_575
O3 O3 Ba1 131.9(5) 5_676 1_565
O3 O3 Ba1 61.8(4) 5_676 2_565
O3 O3 Ba1 57.4(4) 5_676 4_565
O3 O3 O3 180.0(5) 7_565 7_575
O3 O3 Ba1 120.7(4) 7_565 1_565
O3 O3 Ba1 122.8(4) 7_565 2_565
O3 O3 Ba1 64.3(4) 7_565 4_565
O3 O3 Ba1 59.3(3) 7_575 1_565
O3 O3 Ba1 57.2(3) 7_575 2_565
O3 O3 Ba1 115.7(4) 7_575 4_565
Ba1 O3 Ba1 112.0(3) 1_565 2_565
Ba1 O3 Ba1 107.7(3) 1_565 4_565
Ba1 O3 Ba1 119.2(3) 2_565 4_565
S1 Ba1 S1 96.12(4) 1_545 1_555
S1 Ba1 S1 77.32(8) 1_545 2_455
S1 Ba1 S1 157.72(8) 1_545 2_465
S1 Ba1 S1 110.84(9) 1_545 4_564
S1 Ba1 O1 59.60(13) 1_545 2_455
S1 Ba1 O1 135.98(13) 1_545 2_465
S1 Ba1 O1 66.98(18) 1_545 3_645
S1 Ba1 O2 109.80(9) 1_545 1_555
S1 Ba1 O2 88.01(18) 1_545 4_565
S1 Ba1 O3 161.4(4) 1_545 2_465
S1 Ba1 O3 90.7(3) 1_545 4_564
S1 Ba1 O3 131.1(4) 1_545 6_544
S1 Ba1 O3 80.5(3) 1_545 7_565
S1 Ba1 O3 98.1(3) 1_545 8_445
S1 Ba1 S1 157.72(8) 1_555 2_455
S1 Ba1 S1 77.32(8) 1_555 2_465
S1 Ba1 S1 110.84(9) 1_555 4_564
S1 Ba1 O1 135.98(13) 1_555 2_455
S1 Ba1 O1 59.60(13) 1_555 2_465
S1 Ba1 O1 66.98(18) 1_555 3_645
S1 Ba1 O2 109.80(9) 1_555 1_545
S1 Ba1 O2 88.01(18) 1_555 4_565
S1 Ba1 O3 80.5(3) 1_555 1_545
S1 Ba1 O3 98.1(3) 1_555 2_465
S1 Ba1 O3 131.1(4) 1_555 4_564
S1 Ba1 O3 90.7(3) 1_555 6_544
S1 Ba1 O3 161.4(4) 1_555 8_445
S1 Ba1 S1 100.63(4) 2_455 2_465
S1 Ba1 S1 91.31(8) 2_455 4_564
S1 Ba1 O1 110.74(9) 2_455 2_465
S1 Ba1 O1 126.9(2) 2_455 3_645
S1 Ba1 O2 72.06(16) 2_455 1_545
S1 Ba1 O2 172.62(16) 2_455 1_555
S1 Ba1 O2 70.66(15) 2_455 4_565
S1 Ba1 O3 86.6(3) 2_455 1_545
S1 Ba1 O3 85.0(3) 2_455 2_465
S1 Ba1 O3 70.8(3) 2_455 4_564
S1 Ba1 O3 109.8(3) 2_455 6_544
S1 Ba1 O3 136.6(3) 2_455 7_565
S1 Ba1 S1 91.31(8) 2_465 4_564
S1 Ba1 O1 110.74(9) 2_465 2_455
S1 Ba1 O1 126.9(2) 2_465 3_645
S1 Ba1 O2 172.62(16) 2_465 1_545
S1 Ba1 O2 72.06(16) 2_465 1_555
S1 Ba1 O2 70.66(15) 2_465 4_565
S1 Ba1 O3 136.6(3) 2_465 1_545
S1 Ba1 O3 109.8(3) 2_465 4_564
S1 Ba1 O3 70.8(3) 2_465 6_544
S1 Ba1 O3 86.6(3) 2_465 7_565
S1 Ba1 O3 85.0(3) 2_465 8_445
S1 Ba1 O1 112.1(2) 4_564 2_455
S1 Ba1 O1 112.1(2) 4_564 2_465
S1 Ba1 O1 67.98(20) 4_564 3_645
S1 Ba1 O2 87.93(16) 4_564 1_545
S1 Ba1 O2 87.93(16) 4_564 1_555
S1 Ba1 O2 150.8(3) 4_564 4_565
S1 Ba1 O3 131.6(4) 4_564 1_545
S1 Ba1 O3 75.0(3) 4_564 2_465
S1 Ba1 O3 131.6(4) 4_564 7_565
S1 Ba1 O3 75.0(3) 4_564 8_445
O1 Ba1 O1 110.88(10) 2_455 2_465
O1 Ba1 O1 122.3(3) 2_455 3_645
O1 Ba1 O2 62.94(20) 2_455 1_545
O1 Ba1 O2 159.39(20) 2_455 1_555
O1 Ba1 O2 57.63(15) 2_455 4_565
O1 Ba1 O3 64.0(3) 2_455 1_545
O1 Ba1 O3 101.8(3) 2_455 2_465
O1 Ba1 O3 88.4(4) 2_455 4_564
O1 Ba1 O3 133.2(4) 2_455 6_544
O1 Ba1 O3 113.8(3) 2_455 7_565
O1 Ba1 O3 46.5(3) 2_455 8_445
O1 Ba1 O1 122.3(3) 2_465 3_645
O1 Ba1 O2 159.39(20) 2_465 1_545
O1 Ba1 O2 62.94(20) 2_465 1_555
O1 Ba1 O2 57.63(15) 2_465 4_565
O1 Ba1 O3 113.8(3) 2_465 1_545
O1 Ba1 O3 46.5(3) 2_465 2_465
O1 Ba1 O3 133.2(4) 2_465 4_564
O1 Ba1 O3 88.4(4) 2_465 6_544
O1 Ba1 O3 64.0(3) 2_465 7_565
O1 Ba1 O3 101.8(3) 2_465 8_445
O1 Ba1 O2 59.41(17) 3_645 1_545
O1 Ba1 O2 59.41(17) 3_645 1_555
O1 Ba1 O2 141.2(4) 3_645 4_565
O1 Ba1 O3 75.1(4) 3_645 1_545
O1 Ba1 O3 130.1(5) 3_645 2_465
O1 Ba1 O3 71.7(4) 3_645 4_564
O1 Ba1 O3 71.7(4) 3_645 6_544
O1 Ba1 O3 75.1(4) 3_645 7_565
O1 Ba1 O3 130.1(5) 3_645 8_445
O2 Ba1 O2 115.23(9) 1_545 1_555
O2 Ba1 O2 107.0(3) 1_545 4_565
O2 Ba1 O3 45.6(3) 1_545 1_545
O2 Ba1 O3 151.1(4) 1_545 2_465
O2 Ba1 O3 67.4(3) 1_545 4_564
O2 Ba1 O3 110.3(4) 1_545 6_544
O2 Ba1 O3 99.4(3) 1_545 7_565
O2 Ba1 O3 87.7(4) 1_545 8_445
O2 Ba1 O2 107.0(3) 1_555 4_565
O2 Ba1 O3 99.4(3) 1_555 1_545
O2 Ba1 O3 87.7(4) 1_555 2_465
O2 Ba1 O3 110.3(4) 1_555 4_564
O2 Ba1 O3 67.4(3) 1_555 6_544
O2 Ba1 O3 45.6(3) 1_555 7_565
O2 Ba1 O3 151.1(4) 1_555 8_445
O2 Ba1 O3 71.7(3) 4_565 1_545
O2 Ba1 O3 80.6(4) 4_565 2_465
O2 Ba1 O3 140.8(5) 4_565 4_564
O2 Ba1 O3 140.8(5) 4_565 6_544
O2 Ba1 O3 71.7(3) 4_565 7_565
O2 Ba1 O3 80.6(4) 4_565 8_445
O3 Ba1 O3 152.3(6) 1_545 2_465
O3 Ba1 O3 113.0(6) 1_545 4_564
O3 Ba1 O3 146.4(6) 1_545 6_544
O3 Ba1 O3 61.4(3) 1_545 7_565
O3 Ba1 O3 109.3(5) 1_545 8_445
O3 Ba1 O3 89.0(5) 2_465 4_564
O3 Ba1 O3 60.8(4) 2_465 6_544
O3 Ba1 O3 109.3(5) 2_465 7_565
O3 Ba1 O3 65.7(4) 2_465 8_445
O3 Ba1 O3 51.3(3) 4_564 6_544
O3 Ba1 O3 146.4(6) 4_564 7_565
O3 Ba1 O3 60.8(4) 4_564 8_445
O3 Ba1 O3 113.0(6) 6_544 7_565
O3 Ba1 O3 89.0(5) 6_544 8_445
O3 Ba1 O3 152.3(6) 7_565 8_445

loop_
_geom_bond_atom_site_label_1
_geom_bond_atom_site_label_2
_geom_bond_distance
_geom_bond_site_symmetry_2
S1 Ra1 3.7088(18) 1_555
S1 Ra1 3.7088(18) 1_565
S1 Ra1 3.5849(17) 2_555
S1 Ra1 3.5849(17) 2_565
S1 Ra1 3.412(2) 4_565
S1 O1 1.461(7) 1_555
S1 O1 3.522(6) 2_465
S1 O1 3.681(5) 3_645
S1 O1 3.681(5) 3_655
S1 O2 1.480(7) 1_555
S1 O2 3.799(5) 3_645
S1 O2 3.799(5) 3_655
S1 O3 1.490(8) 1_555
S1 O3 3.799(11) 3_646
S1 O3 3.799(11) 5_676
S1 O3 1.490(8) 7_565
S1 Ba1 3.7088(18) 1_555
S1 Ba1 3.7088(18) 1_565
S1 Ba1 3.5849(17) 2_555
S1 Ba1 3.5849(17) 2_565
S1 Ba1 3.412(2) 4_565
Ra1 S1 3.7088(18) 1_545
Ra1 S1 3.7088(18) 1_555
Ra1 S1 3.5849(17) 2_455
Ra1 S1 3.5849(17) 2_465
Ra1 S1 3.412(2) 4_564
Ra1 O1 3.350(4) 2_455
Ra1 O1 3.350(4) 2_465
Ra1 O1 2.828(7) 3_645
Ra1 O2 3.267(4) 1_545
Ra1 O2 3.267(4) 1_555
Ra1 O2 2.916(6) 4_565
Ra1 O3 2.943(10) 1_545
Ra1 O3 2.772(9) 2_465
Ra1 O3 2.899(10) 4_564
Ra1 O3 2.899(10) 6_544
Ra1 O3 2.943(10) 7_565
Ra1 O3 2.772(9) 8_445
O1 S1 1.461(7) 1_555
O1 S1 3.522(6) 2_565
O1 S1 3.681(5) 3_645
O1 S1 3.681(5) 3_655
O1 Ra1 3.350(4) 2_555
O1 Ra1 3.350(4) 2_565
O1 Ra1 2.828(7) 3_655
O1 O1 3.588(6) 3_645
O1 O1 3.588(6) 3_655
O1 O2 2.132(9) 1_555
O1 O2 3.455(9) 2_565
O1 O2 3.044(4) 3_645
O1 O2 3.044(4) 3_655
O1 O3 2.472(11) 1_555
O1 O3 3.353(11) 2_565
O1 O3 3.518(13) 3_645
O1 O3 3.518(13) 5_675
O1 O3 2.472(11) 7_565
O1 O3 3.353(11) 8_555
O1 Ba1 3.350(4) 2_555
O1 Ba1 3.350(4) 2_565
O1 Ba1 2.828(7) 3_655
O2 S1 1.480(7) 1_555
O2 S1 3.799(5) 3_645
O2 S1 3.799(5) 3_655
O2 Ra1 3.267(4) 1_555
O2 Ra1 3.267(4) 1_565
O2 Ra1 2.916(6) 4_564
O2 O1 2.132(9) 1_555
O2 O1 3.455(9) 2_465
O2 O1 3.044(4) 3_645
O2 O1 3.044(4) 3_655
O2 O2 3.841(7) 3_645
O2 O2 3.841(7) 3_655
O2 O3 2.427(11) 1_555
O2 O3 3.680(12) 3_645
O2 O3 3.434(12) 4_574
O2 O3 3.680(12) 5_675
O2 O3 3.434(12) 6_544
O2 O3 2.427(11) 7_565
O2 Ba1 3.267(4) 1_555
O2 Ba1 3.267(4) 1_565
O2 Ba1 2.916(6) 4_564
O3 S1 1.490(8) 1_555
O3 S1 3.799(11) 3_656
O3 Ra1 2.943(10) 1_565
O3 Ra1 2.772(9) 2_565
O3 Ra1 2.899(10) 4_565
O3 O1 2.472(11) 1_555
O3 O1 3.353(11) 2_465
O3 O1 3.518(13) 3_655
O3 O2 2.427(11) 1_555
O3 O2 3.680(12) 3_655
O3 O2 3.434(12) 4_575
O3 O3 3.975(13) 3_646
O3 O3 3.975(13) 3_656
O3 O3 2.872(15) 5_676
O3 O3 2.511(10) 7_565
O3 O3 3.007(10) 7_575
O3 Ba1 2.943(10) 1_565
O3 Ba1 2.772(9) 2_565
O3 Ba1 2.899(10) 4_565
Ba1 S1 3.7088(18) 1_545
Ba1 S1 3.7088(18) 1_555
Ba1 S1 3.5849(17) 2_455
Ba1 S1 3.5849(17) 2_465
Ba1 S1 3.412(2) 4_564
Ba1 O1 3.350(4) 2_455
Ba1 O1 3.350(4) 2_465
Ba1 O1 2.828(7) 3_645
Ba1 O2 3.267(4) 1_545
Ba1 O2 3.267(4) 1_555
Ba1 O2 2.916(6) 4_565
Ba1 O3 2.943(10) 1_545
Ba1 O3 2.772(9) 2_465
Ba1 O3 2.899(10) 4_564
Ba1 O3 2.899(10) 6_544
Ba1 O3 2.943(10) 7_565
Ba1 O3 2.772(9) 8_445
